data_7120222
loop_
_publ_author_name
'Nakamura, Ippei'
'Tsunashima, Ryo'
'Nishihara, Sadafumi'
'Inoue, Katsuya'
'Akutagawa, Tomoyuki'

_publ_section_title
;
 A dielectric anomaly observed for doubly reduced mixed-valence
 polyoxometalate
;
_journal_name_full 'Chem. Commun.'
_journal_paper_doi 10.1039/C7CC03361C
_journal_year 2017
_chemical_formula_sum 'C44 H60 Mo12 N14 O44 P'
_chemical_formula_weight 2671.31
_chemical_name_systematic
; 
 ? 
;
_space_group_IT_number 1
_symmetry_cell_setting triclinic
_symmetry_space_group_name_Hall 'P 1'
_symmetry_space_group_name_H-M 'P 1'
_atom_sites_solution_hydrogens geom
_atom_sites_solution_primary direct
_atom_sites_solution_secondary difmap
_audit_creation_method SHELXL-97
_audit_update_record
;
2017-04-17 deposited with the CCDC.
2017-05-25 downloaded from the CCDC.
;
_cell_angle_alpha 115.0352(9)
_cell_angle_beta 107.2011(10)
_cell_angle_gamma 95.3912(10)
_cell_formula_units_Z 1
_cell_length_a 12.0562(9)
_cell_length_b 13.0160(10)
_cell_length_c 14.7842(11)
_cell_measurement_reflns_used 3484
_cell_measurement_temperature 270(2)
_cell_measurement_theta_max 27.34
_cell_measurement_theta_min 2.21
_cell_volume 1942.6(3)
_computing_cell_refinement 'Bruker SAINT'
_computing_data_collection 'Bruker APEX2'
_computing_data_reduction 'Bruker SAINT'
_computing_molecular_graphics 'Yadokari-XG 2009 (Wakita Nemoto et al., 2009)'
_computing_publication_material 'Yadokari-XG 2009 (Wakita Nemoto et al., 2009)'
_computing_structure_refinement 'SHELXL-97 (Sheldrick, 1997)'
_computing_structure_solution 'SHELXS-97 (Sheldrick, 1990)'
_diffrn_ambient_temperature 270(2)
_diffrn_measured_fraction_theta_full 0.988
_diffrn_measured_fraction_theta_max 0.988
_diffrn_measurement_device_type 'Bruker APEXII CCD area detector'
_diffrn_measurement_method 'phi and omega scans'
_diffrn_radiation_monochromator 'Bruker Helios multilayer confocal mirror'
_diffrn_radiation_source 'Bruker TXS fine-focus rotating anode'
_diffrn_radiation_type MoK\a
_diffrn_radiation_wavelength 0.71073
_diffrn_reflns_av_R_equivalents 0.0359
_diffrn_reflns_av_sigmaI/netI 0.1251
_diffrn_reflns_limit_h_max 15
_diffrn_reflns_limit_h_min -15
_diffrn_reflns_limit_k_max 16
_diffrn_reflns_limit_k_min -16
_diffrn_reflns_limit_l_max 19
_diffrn_reflns_limit_l_min -19
_diffrn_reflns_number 22763
_diffrn_reflns_theta_full 27.37
_diffrn_reflns_theta_max 27.37
_diffrn_reflns_theta_min 1.64
_diffrn_standards_decay_% 0.0
_diffrn_standards_number 0
_exptl_absorpt_coefficient_mu 1.990
_exptl_absorpt_correction_T_max 0.9613
_exptl_absorpt_correction_T_min 0.8258
_exptl_absorpt_correction_type empirical
_exptl_crystal_colour black
_exptl_crystal_density_diffrn 2.283
_exptl_crystal_density_method 'not measured'
_exptl_crystal_description block
_exptl_crystal_F_000 1293
_exptl_crystal_size_max 0.10
_exptl_crystal_size_mid 0.06
_exptl_crystal_size_min 0.02
_refine_diff_density_max 1.299
_refine_diff_density_min -1.193
_refine_diff_density_rms 0.188
_refine_ls_abs_structure_details 'Flack H D (1983), Acta Cryst. A39, 876-881'
_refine_ls_abs_structure_Flack 0.09(7)
_refine_ls_extinction_method none
_refine_ls_goodness_of_fit_ref 0.925
_refine_ls_hydrogen_treatment mixed
_refine_ls_matrix_type full
_refine_ls_number_parameters 1075
_refine_ls_number_reflns 16926
_refine_ls_number_restraints 3
_refine_ls_restrained_S_all 0.925
_refine_ls_R_factor_all 0.1161
_refine_ls_R_factor_gt 0.0655
_refine_ls_shift/su_max 0.001
_refine_ls_shift/su_mean 0.000
_refine_ls_structure_factor_coef Fsqd
_refine_ls_weighting_details 'calc w=1/[\s^2^(Fo^2^)+(0.1000P)^2^+0.0000P] where P=(Fo^2^+2Fc^2^)/3'
_refine_ls_weighting_scheme calc
_refine_ls_wR_factor_gt 0.1519
_refine_ls_wR_factor_ref 0.1877
_reflns_number_gt 10801
_reflns_number_total 16926
_reflns_threshold_expression >2sigma(I)
_cod_data_source_file c7cc03361c2.cif
_cod_data_source_block ydkr
_cod_depositor_comments
;
The following automatic conversions were performed:

'_symmetry_cell_setting' value 'Triclinic' changed to 'triclinic'
according to
/home/data/users/saulius/crontab/automatic-downloads/rss-feeds/RSC/lib/dictionaries/cif_core.dic
dictionary named 'cif_core.dic' version 2.4.2 from 2011-04-26.

Automatic conversion script
Id: cif_fix_values 4973 2017-02-22 13:04:09Z antanas 
;
_cod_original_sg_symbol_H-M P1
_cod_database_code 7120222

loop_
_symmetry_equiv_pos_as_xyz
'x, y, z'

loop_
_atom_site_label
_atom_site_type_symbol
_atom_site_fract_x
_atom_site_fract_y
_atom_site_fract_z
_atom_site_U_iso_or_equiv
_atom_site_adp_type
_atom_site_occupancy
_atom_site_symmetry_multiplicity
_atom_site_calc_flag
_atom_site_refinement_flags
C1 C 0.9775(12) 0.5648(14) 0.9021(12) 0.053(5) Uani 1 1 d .
H1 H 0.9404 0.5050 0.8316 0.064 Uiso 1 1 calc R
C2 C 1.0097(10) 0.7238(10) 1.0496(11) 0.032(3) Uani 1 1 d .
C3 C 1.0011(13) 0.8245(13) 1.1310(13) 0.057(5) Uani 1 1 d .
H2 H 0.9346 0.8554 1.1221 0.068 Uiso 1 1 calc R
C4 C 1.1008(14) 0.8748(13) 1.2266(13) 0.057(5) Uani 1 1 d .
H3 H 1.1070 0.9485 1.2805 0.068 Uiso 1 1 calc R
C5 C 1.1941(14) 0.8177(14) 1.2453(12) 0.056(5) Uani 1 1 d .
H4 H 1.2554 0.8519 1.3127 0.067 Uiso 1 1 calc R
C6 C 1.1955(12) 0.7107(12) 1.1638(11) 0.041(4) Uani 1 1 d .
H5 H 1.2537 0.6710 1.1759 0.049 Uiso 1 1 calc R
C7 C 1.1075(10) 0.6702(11) 1.0679(10) 0.035(4) Uani 1 1 d .
C8 C -0.2499(12) 0.0916(11) -0.3876(10) 0.032(4) Uani 1 1 d .
H6 H -0.2131 0.1474 -0.3155 0.038 Uiso 1 1 calc R
C9 C -0.3751(12) -0.0045(11) -0.5539(10) 0.031(3) Uani 1 1 d .
C10 C -0.4756(13) -0.0562(14) -0.6539(11) 0.047(5) Uani 1 1 d .
H7 H -0.5422 -0.0254 -0.6616 0.056 Uiso 1 1 calc R
C11 C -0.4698(15) -0.1512(16) -0.7365(13) 0.065(6) Uani 1 1 d .
H8 H -0.5316 -0.1830 -0.8034 0.078 Uiso 1 1 calc R
C12 C -0.3777(16) -0.2018(14) -0.7254(13) 0.062(5) Uani 1 1 d .
H9 H -0.3754 -0.2650 -0.7854 0.075 Uiso 1 1 calc R
C13 C -0.2867(14) -0.1616(14) -0.6268(13) 0.051(5) Uani 1 1 d .
H10 H -0.2276 -0.2011 -0.6166 0.062 Uiso 1 1 calc R
C14 C -0.2883(12) -0.0609(12) -0.5454(11) 0.035(4) Uani 1 1 d .
C15 C -0.2527(12) 0.2793(14) -0.5488(11) 0.051(5) Uani 1 1 d .
H11 H -0.2279 0.3446 -0.4813 0.061 Uiso 1 1 calc R
C16 C -0.2532(13) 0.1229(12) -0.6829(11) 0.045(4) Uani 1 1 d .
C17 C -0.2245(16) 0.0249(14) -0.7530(12) 0.061(5) Uani 1 1 d .
H12 H -0.1550 0.0024 -0.7297 0.073 Uiso 1 1 calc R
C18 C -0.3018(17) -0.0329(16) -0.8534(13) 0.077(6) Uani 1 1 d .
H13 H -0.2856 -0.0977 -0.9020 0.092 Uiso 1 1 calc R
C19 C -0.4084(17) -0.0005(15) -0.8905(11) 0.068(6) Uani 1 1 d .
H14 H -0.4608 -0.0456 -0.9617 0.082 Uiso 1 1 calc R
C20 C -0.4368(14) 0.0983(13) -0.8222(11) 0.055(5) Uani 1 1 d .
H15 H -0.5050 0.1226 -0.8452 0.066 Uiso 1 1 calc R
C21 C -0.3545(11) 0.1556(12) -0.7183(11) 0.044(4) Uani 1 1 d .
C22 C -0.0025(14) 0.3749(14) 0.0664(12) 0.052(5) Uani 1 1 d .
H16 H -0.0214 0.3113 -0.0011 0.062 Uiso 1 1 calc R
C23 C -0.0090(12) 0.5360(12) 0.1976(10) 0.037(4) Uani 1 1 d .
C24 C -0.0342(14) 0.6352(13) 0.2584(11) 0.046(4) Uani 1 1 d .
H17 H -0.1024 0.6571 0.2312 0.055 Uiso 1 1 calc R
C25 C 0.0482(16) 0.7044(13) 0.3657(13) 0.061(6) Uani 1 1 d .
H18 H 0.0351 0.7741 0.4103 0.073 Uiso 1 1 calc R
C26 C 0.1504(17) 0.6679(16) 0.4055(14) 0.064(5) Uiso 1 1 d .
C27 C 0.1712(14) 0.5695(13) 0.3408(11) 0.047(4) Uani 1 1 d .
H19 H 0.2386 0.5458 0.3668 0.056 Uiso 1 1 calc R
C28 C 0.0937(13) 0.5037(12) 0.2367(10) 0.038(4) Uani 1 1 d .
C29 C 0.0364(15) 0.3091(16) 0.3532(16) 0.092(6) Uani 1 1 d .
H20 H 0.1010 0.2833 0.3811 0.111 Uiso 1 1 calc R
C30 C -0.0961(13) 0.4153(14) 0.3504(11) 0.059(4) Uani 1 1 d .
C31 C -0.1670(17) 0.4962(19) 0.3700(14) 0.094(7) Uani 1 1 d .
H21 H -0.1474 0.5605 0.4373 0.113 Uiso 1 1 calc R
C32 C -0.2674(16) 0.4742(19) 0.2829(17) 0.100(7) Uani 1 1 d .
H22 H -0.3166 0.5257 0.2919 0.120 Uiso 1 1 calc R
C33 C -0.2983(14) 0.3762(16) 0.1805(15) 0.073(5) Uani 1 1 d .
H23 H -0.3680 0.3638 0.1247 0.088 Uiso 1 1 calc R
C34 C -0.2282(14) 0.3006(15) 0.1626(13) 0.075(5) Uani 1 1 d .
H24 H -0.2446 0.2376 0.0953 0.090 Uiso 1 1 calc R
C35 C -0.1328(18) 0.3234(18) 0.2500(15) 0.062(4) Uani 1 1 d .
N1 N -0.1929(10) 0.2022(10) -0.5753(8) 0.039(3) Uani 1 1 d .
H25 H -0.1269 0.2004 -0.5336 0.047 Uiso 1 1 calc R
N2 N -0.3547(10) 0.2542(10) -0.6297(9) 0.045(4) Uani 1 1 d .
H26 H -0.4099 0.2915 -0.6277 0.054 Uiso 1 1 calc R
N3 N 0.0927(11) 0.4022(10) 0.1508(9) 0.044(3) Uani 1 1 d .
H27 H 0.1465 0.3634 0.1528 0.053 Uiso 1 1 calc R
N4 N -0.0682(11) 0.4504(11) 0.0908(10) 0.049(4) Uani 1 1 d .
H28 H -0.1362 0.4474 0.0479 0.058 Uiso 1 1 calc R
N5 N 0.9345(10) 0.6572(10) 0.9455(9) 0.045(4) Uani 1 1 d .
H29 H 0.8708 0.6717 0.9133 0.054 Uiso 1 1 calc R
N6 N 1.0773(9) 0.5682(9) 0.9700(8) 0.033(3) Uani 1 1 d .
H30 H 1.1179 0.5165 0.9568 0.040 Uiso 1 1 calc R
N7 N -0.2098(9) 0.0052(9) -0.4362(9) 0.036(3) Uani 1 1 d .
H31 H -0.1450 -0.0104 -0.4071 0.043 Uiso 1 1 calc R
N8 N -0.3526(9) 0.0896(9) -0.4558(9) 0.033(3) Uani 1 1 d .
H32 H -0.3964 0.1381 -0.4409 0.040 Uiso 1 1 calc R
N9 N -0.0440(13) 0.2525(13) 0.2480(13) 0.084(4) Uani 1 1 d .
H33 H -0.0427 0.1911 0.1945 0.100 Uiso 1 1 calc R
N10 N 0.0066(13) 0.4077(15) 0.4095(12) 0.087(5) Uani 1 1 d .
H34 H 0.0487 0.4589 0.4750 0.105 Uiso 1 1 calc R
C36 C 0.6940(11) 0.7847(11) 0.8480(11) 0.037(4) Uani 1 1 d .
H35 H 0.6376 0.7385 0.8558 0.045 Uiso 1 1 calc R
C37 C 0.734(2) 0.9329(18) 0.800(2) 0.147(9) Uani 1 1 d .
H36 H 0.7707 1.0063 0.8648 0.220 Uiso 1 1 calc R
H37 H 0.6881 0.9465 0.7428 0.220 Uiso 1 1 calc R
H38 H 0.7945 0.8957 0.7815 0.220 Uiso 1 1 calc R
C38 C 0.5402(15) 0.8825(16) 0.8036(16) 0.080(7) Uani 1 1 d .
H39 H 0.4921 0.8482 0.7284 0.120 Uiso 1 1 calc R
H40 H 0.5482 0.9655 0.8371 0.120 Uiso 1 1 calc R
H41 H 0.5024 0.8485 0.8367 0.120 Uiso 1 1 calc R
C39 C 0.0424(16) 0.8827(13) 0.6561(13) 0.058(5) Uani 1 1 d .
H42 H 0.0974 0.9350 0.6530 0.070 Uiso 1 1 calc R
C40 C -0.002(2) 0.7181(17) 0.685(3) 0.210(15) Uani 1 1 d .
H43 H -0.0628 0.7505 0.7079 0.316 Uiso 1 1 calc R
H44 H 0.0407 0.6904 0.7323 0.316 Uiso 1 1 calc R
H45 H -0.0382 0.6541 0.6130 0.316 Uiso 1 1 calc R
C41 C 0.2029(14) 0.8069(13) 0.7194(13) 0.054(5) Uani 1 1 d .
H46 H 0.2443 0.8580 0.7017 0.081 Uiso 1 1 calc R
H47 H 0.2121 0.7292 0.6828 0.081 Uiso 1 1 calc R
H48 H 0.2360 0.8350 0.7956 0.081 Uiso 1 1 calc R
C42 C -0.5158(14) 0.4840(17) 0.3656(12) 0.073(6) Uani 1 1 d .
H49 H -0.5697 0.4861 0.3069 0.087 Uiso 1 1 calc R
C43 C -0.484(2) 0.6959(17) 0.4495(18) 0.118(8) Uani 1 1 d .
H50 H -0.4112 0.7523 0.4718 0.177 Uiso 1 1 calc R
H51 H -0.5249 0.7281 0.4978 0.177 Uiso 1 1 calc R
H52 H -0.5347 0.6770 0.3780 0.177 Uiso 1 1 calc R
C44 C -0.3662(17) 0.5972(18) 0.5390(14) 0.093(7) Uani 1 1 d .
H53 H -0.3945 0.6162 0.5970 0.140 Uiso 1 1 calc R
H54 H -0.2971 0.6577 0.5606 0.140 Uiso 1 1 calc R
H55 H -0.3447 0.5238 0.5211 0.140 Uiso 1 1 calc R
C45 C 0.0938(19) 0.0714(16) 0.1200(16) 0.091(7) Uani 1 1 d .
H56 H 0.1395 0.0987 0.1922 0.109 Uiso 1 1 calc R
C46 C 0.2406(16) -0.0282(17) 0.0766(19) 0.103(8) Uani 1 1 d .
H57 H 0.2794 -0.0337 0.0272 0.155 Uiso 1 1 calc R
H58 H 0.2226 -0.1030 0.0741 0.155 Uiso 1 1 calc R
H59 H 0.2928 0.0291 0.1481 0.155 Uiso 1 1 calc R
C47 C 0.071(3) -0.034(2) -0.0677(17) 0.146(13) Uani 1 1 d .
H60 H 0.0637 0.0326 -0.0788 0.219 Uiso 1 1 calc R
H61 H -0.0077 -0.0830 -0.0917 0.219 Uiso 1 1 calc R
H62 H 0.1152 -0.0784 -0.1077 0.219 Uiso 1 1 calc R
Mo1 Mo 0.62889(9) 0.54752(8) -0.02923(8) 0.0243(3) Uani 1 1 d .
Mo2 Mo 0.63600(8) 0.25608(8) -0.15746(8) 0.0249(3) Uani 1 1 d .
Mo3 Mo 0.62176(9) 0.42174(8) -0.28912(8) 0.0261(3) Uani 1 1 d .
Mo4 Mo 0.37215(9) 0.45081(8) 0.02602(7) 0.0243(3) Uani 1 1 d .
Mo5 Mo 0.35118(9) 0.63212(8) -0.10928(8) 0.0258(3) Uani 1 1 d .
Mo6 Mo 0.34876(9) 0.51628(8) -0.36741(8) 0.0280(3) Uani 1 1 d .
Mo7 Mo 0.34954(9) 0.20692(9) -0.51236(8) 0.0245(3) Uani 1 1 d .
Mo8 Mo 0.36869(9) 0.03502(8) -0.38506(8) 0.0249(3) Uani 1 1 d .
Mo9 Mo 0.37543(9) 0.15968(9) -0.10846(8) 0.0267(3) Uani 1 1 d .
Mo10 Mo 0.10137(9) 0.42484(9) -0.32044(8) 0.0269(3) Uani 1 1 d .
Mo11 Mo 0.10753(9) 0.11647(9) -0.45921(8) 0.0240(3) Uani 1 1 d .
Mo12 Mo 0.11628(9) 0.24419(8) -0.18166(8) 0.0249(3) Uani 1 1 d .
P1 P 0.3647(4) 0.3341(3) -0.2411(3) 0.0144(5) Uani 1 1 d .
O1 O 0.7538(7) 0.2027(7) -0.1182(7) 0.033(2) Uani 1 1 d .
O2 O -0.0165(8) 0.2042(8) -0.1758(7) 0.040(3) Uani 1 1 d .
O3 O 0.3866(9) -0.1001(7) -0.4287(8) 0.043(3) Uani 1 1 d .
O4 O 0.3590(8) 0.1651(8) -0.6324(7) 0.043(3) Uani 1 1 d .
O5 O -0.0254(7) 0.0249(7) -0.5524(7) 0.034(2) Uani 1 1 d .
O6 O -0.0346(8) 0.4450(8) -0.3639(7) 0.038(3) Uani 1 1 d .
O7 O 0.7292(7) 0.4624(8) -0.3251(7) 0.034(2) Uani 1 1 d .
O8 O 0.3574(9) 0.7724(8) -0.0307(8) 0.046(3) Uani 1 1 d .
O9 O 0.3919(8) 0.0703(7) -0.0551(6) 0.035(2) Uani 1 1 d .
O10 O 0.3532(9) 0.5885(8) -0.4387(7) 0.040(3) Uani 1 1 d .
O11 O 0.7394(8) 0.6555(8) 0.0795(8) 0.043(3) Uani 1 1 d .
O12 O 0.3813(8) 0.5265(8) 0.1534(7) 0.039(3) Uani 1 1 d .
O13 O 0.2004(7) 0.0052(7) -0.4524(6) 0.033(2) Uani 1 1 d .
O14 O 0.3696(7) 0.6417(7) -0.2315(6) 0.033(2) Uani 1 1 d .
O15 O 0.0777(7) 0.2659(7) -0.4310(6) 0.032(2) Uani 1 1 d .
O16 O 0.5246(7) 0.4945(7) 0.0323(6) 0.034(2) Uani 1 1 d .
O17 O 0.5137(7) 0.6246(7) -0.0635(7) 0.035(2) Uani 1 1 d .
O18 O 0.6838(7) 0.5384(7) -0.1394(6) 0.032(2) Uani 1 1 d .
O19 O 0.3190(7) 0.3515(7) -0.4735(6) 0.034(2) Uani 1 1 d .
O20 O 0.3911(7) 0.0751(7) -0.4883(6) 0.034(2) Uani 1 1 d .
O21 O 0.6964(7) 0.4131(7) -0.0357(6) 0.030(2) Uani 1 1 d .
O22 O 0.0947(7) 0.1424(7) -0.3288(6) 0.031(2) Uani 1 1 d .
O23 O 0.3949(7) 0.3072(7) 0.0226(6) 0.034(2) Uani 1 1 d .
O24 O 0.3235(7) 0.5542(7) -0.0314(6) 0.034(2) Uani 1 1 d .
O25 O 0.3438(7) 0.0672(7) -0.2527(7) 0.032(2) Uani 1 1 d .
O26 O 0.1961(7) 0.3757(7) -0.0391(6) 0.027(2) Uani 1 1 d .
O27 O 0.5284(7) 0.1346(7) -0.2853(6) 0.032(2) Uani 1 1 d .
O28 O 0.5162(7) 0.2839(7) -0.4132(6) 0.033(2) Uani 1 1 d .
O29 O 0.5069(7) 0.5048(7) -0.3174(7) 0.036(2) Uani 1 1 d .
O30 O 0.0925(8) 0.3619(7) -0.2311(6) 0.036(2) Uani 1 1 d .
O31 O 0.1791(7) 0.5765(7) -0.1953(6) 0.029(2) Uani 1 1 d .
O32 O 0.1883(7) 0.1345(7) -0.5507(6) 0.031(2) Uani 1 1 d .
O33 O 0.6928(7) 0.3176(7) -0.2369(6) 0.034(2) Uani 1 1 d .
O34 O 0.5027(6) 0.3737(6) -0.1957(5) 0.0221(18) Uani 1 1 d .
O35 O 0.3256(6) 0.3101(6) -0.1594(5) 0.0232(18) Uani 1 1 d .
O36 O 0.3179(6) 0.2237(6) -0.3493(6) 0.0237(18) Uani 1 1 d .
O37 O 0.2014(7) 0.1499(7) -0.1389(7) 0.034(2) Uani 1 1 d .
O38 O 0.5341(7) 0.2211(7) -0.0895(6) 0.030(2) Uani 1 1 d .
O39 O 0.3134(6) 0.4325(6) -0.2530(6) 0.0235(18) Uani 1 1 d .
N11 N 0.6573(12) 0.8602(11) 0.8164(13) 0.074(5) Uani 1 1 d .
N12 N 0.0786(12) 0.8048(10) 0.6867(11) 0.052(4) Uani 1 1 d .
O40 O -0.0703(10) 0.8854(9) 0.6304(11) 0.081(4) Uani 1 1 d .
O41 O 0.7881(12) 0.7703(12) 0.8667(15) 0.117(6) Uani 1 1 d .
O42 O -0.5103(12) 0.3882(10) 0.3545(12) 0.084(4) Uani 1 1 d .
N13 N -0.4552(12) 0.5884(11) 0.4508(10) 0.060(4) Uani 1 1 d .
O43 O 0.1769(8) 0.4799(8) -0.3954(6) 0.038(2) Uani 1 1 d .
O44 O 0.2758(12) 0.2794(11) 0.1620(9) 0.071(4) Uani 1 1 d .
N14 N 0.1346(15) 0.0050(14) 0.0481(13) 0.086(5) Uani 1 1 d .
O45 O -0.0056(14) 0.1008(13) 0.0964(14) 0.132(7) Uani 1 1 d .

loop_
_atom_site_aniso_label
_atom_site_aniso_U_11
_atom_site_aniso_U_22
_atom_site_aniso_U_33
_atom_site_aniso_U_23
_atom_site_aniso_U_13
_atom_site_aniso_U_12
C1 0.040(7) 0.064(10) 0.042(7) 0.004(7) 0.032(6) 0.008(7)
C2 0.019(5) 0.022(5) 0.052(7) 0.013(5) 0.017(5) 0.011(4)
C3 0.039(7) 0.040(8) 0.070(10) 0.003(7) 0.024(7) 0.017(6)
C4 0.051(9) 0.044(8) 0.063(9) 0.015(7) 0.024(8) 0.004(7)
C5 0.053(9) 0.065(10) 0.039(8) 0.015(7) 0.022(7) 0.002(8)
C6 0.029(7) 0.049(8) 0.031(7) 0.010(6) 0.010(5) 0.010(6)
C7 0.021(5) 0.034(6) 0.044(7) 0.010(5) 0.020(5) 0.001(5)
C8 0.032(7) 0.025(6) 0.024(6) 0.005(5) 0.000(5) 0.009(5)
C9 0.032(7) 0.035(6) 0.021(6) 0.012(5) 0.005(5) 0.011(5)
C10 0.019(7) 0.070(10) 0.034(7) 0.019(7) -0.001(6) -0.002(7)
C11 0.046(9) 0.066(12) 0.033(9) -0.011(8) 0.011(8) -0.012(9)
C12 0.081(10) 0.045(9) 0.043(8) -0.008(7) 0.044(8) 0.017(9)
C13 0.035(8) 0.053(9) 0.051(9) 0.014(7) 0.012(7) 0.012(7)
C14 0.030(7) 0.037(7) 0.032(7) 0.010(6) 0.013(5) 0.003(6)
C15 0.018(6) 0.064(10) 0.027(7) -0.001(7) -0.008(6) -0.011(7)
C16 0.041(8) 0.042(7) 0.037(7) 0.017(6) -0.001(6) 0.002(6)
C17 0.072(11) 0.067(10) 0.037(8) 0.021(7) 0.016(7) 0.027(8)
C18 0.086(13) 0.085(12) 0.045(9) 0.027(9) 0.010(9) 0.029(10)
C19 0.076(12) 0.076(11) 0.010(6) 0.008(7) -0.014(7) -0.006(9)
C20 0.044(9) 0.071(9) 0.040(7) 0.034(7) -0.003(7) -0.012(8)
C21 0.012(6) 0.049(7) 0.056(8) 0.033(6) -0.010(5) -0.018(5)
C22 0.055(9) 0.054(9) 0.032(7) 0.011(7) 0.018(7) 0.000(8)
C23 0.027(7) 0.059(7) 0.023(6) 0.029(5) 0.000(5) -0.009(6)
C24 0.042(8) 0.050(8) 0.032(7) 0.016(6) 0.002(6) 0.004(7)
C25 0.080(12) 0.025(7) 0.048(9) 0.003(7) 0.014(9) -0.013(8)
C27 0.038(8) 0.057(8) 0.031(7) 0.022(6) -0.002(6) 0.002(7)
C28 0.033(7) 0.048(7) 0.024(6) 0.015(6) 0.004(5) 0.006(6)
C29 0.032(9) 0.132(11) 0.122(12) 0.105(9) -0.020(8) -0.006(9)
C30 0.041(8) 0.101(10) 0.039(7) 0.049(7) 0.001(6) -0.003(8)
C31 0.100(12) 0.135(16) 0.076(10) 0.051(10) 0.068(9) 0.027(12)
C32 0.056(10) 0.158(15) 0.143(14) 0.108(12) 0.053(10) 0.041(11)
C33 0.037(7) 0.146(12) 0.110(10) 0.107(9) 0.046(7) 0.046(8)
C34 0.047(9) 0.127(11) 0.068(8) 0.077(8) 0.011(7) -0.021(9)
C35 0.031(6) 0.108(8) 0.061(6) 0.071(6) -0.004(5) -0.003(6)
N1 0.023(5) 0.062(6) 0.024(5) 0.021(5) -0.003(4) 0.012(5)
N2 0.026(6) 0.045(6) 0.043(6) 0.010(5) 0.002(5) 0.004(5)
N3 0.032(6) 0.056(6) 0.048(6) 0.033(5) 0.010(5) 0.003(5)
N4 0.040(7) 0.058(7) 0.041(7) 0.019(6) 0.016(5) 0.006(6)
N5 0.028(5) 0.059(7) 0.033(6) 0.007(5) 0.009(5) 0.024(5)
N6 0.034(5) 0.033(5) 0.032(5) 0.009(4) 0.018(4) 0.019(4)
N7 0.014(5) 0.040(6) 0.047(6) 0.024(5) -0.002(5) 0.009(4)
N8 0.028(5) 0.034(5) 0.036(6) 0.011(5) 0.012(5) 0.018(5)
N9 0.068(9) 0.118(9) 0.114(9) 0.091(8) 0.044(7) 0.026(8)
N10 0.054(9) 0.129(11) 0.078(9) 0.069(8) 0.003(7) -0.009(9)
C36 0.024(6) 0.030(6) 0.049(7) 0.018(5) 0.001(5) 0.009(5)
C37 0.103(14) 0.117(13) 0.31(2) 0.152(14) 0.118(15) 0.048(12)
C38 0.051(10) 0.084(11) 0.103(13) 0.048(10) 0.016(9) 0.029(9)
C39 0.081(11) 0.044(7) 0.063(9) 0.031(7) 0.028(8) 0.041(7)
C40 0.056(13) 0.114(12) 0.42(3) 0.197(16) -0.054(17) -0.029(11)
C41 0.061(9) 0.041(7) 0.057(9) 0.019(6) 0.014(7) 0.039(7)
C42 0.050(9) 0.115(13) 0.042(8) 0.040(9) 0.005(7) -0.004(10)
C43 0.145(17) 0.142(13) 0.168(14) 0.128(11) 0.100(13) 0.065(14)
C44 0.078(12) 0.149(16) 0.063(10) 0.062(10) 0.020(9) 0.043(12)
C45 0.104(15) 0.071(12) 0.078(13) 0.021(10) 0.031(11) 0.017(11)
C46 0.092(10) 0.075(11) 0.183(18) 0.053(11) 0.104(11) 0.061(9)
C47 0.20(3) 0.106(19) 0.062(15) -0.001(14) 0.024(17) 0.01(2)
Mo1 0.0215(5) 0.0199(5) 0.0197(5) 0.0040(4) 0.0011(4) 0.0036(4)
Mo2 0.0186(5) 0.0290(5) 0.0234(5) 0.0116(4) 0.0025(4) 0.0121(4)
Mo3 0.0198(5) 0.0281(5) 0.0307(5) 0.0129(4) 0.0112(4) 0.0072(4)
Mo4 0.0222(5) 0.0281(5) 0.0150(4) 0.0054(4) 0.0033(4) 0.0094(4)
Mo5 0.0278(5) 0.0196(4) 0.0245(5) 0.0073(4) 0.0063(4) 0.0098(4)
Mo6 0.0224(5) 0.0349(5) 0.0352(5) 0.0249(4) 0.0084(4) 0.0104(4)
Mo7 0.0221(5) 0.0297(5) 0.0163(5) 0.0075(4) 0.0050(4) 0.0080(4)
Mo8 0.0252(5) 0.0195(5) 0.0219(5) 0.0054(4) 0.0049(4) 0.0060(4)
Mo9 0.0283(6) 0.0293(5) 0.0258(5) 0.0176(4) 0.0065(4) 0.0107(4)
Mo10 0.0191(5) 0.0375(5) 0.0302(5) 0.0211(4) 0.0073(4) 0.0140(4)
Mo11 0.0175(5) 0.0264(5) 0.0167(5) 0.0047(4) 0.0000(4) 0.0044(4)
Mo12 0.0189(5) 0.0278(5) 0.0288(5) 0.0131(4) 0.0101(4) 0.0065(4)
P1 0.0107(9) 0.0173(9) 0.0116(9) 0.0053(7) 0.0009(7) 0.0067(7)
O1 0.019(4) 0.039(4) 0.032(4) 0.012(3) 0.002(3) 0.018(3)
O2 0.035(4) 0.038(5) 0.045(5) 0.016(4) 0.021(4) 0.011(4)
O3 0.056(5) 0.012(4) 0.055(5) 0.011(4) 0.018(4) 0.014(4)
O4 0.049(5) 0.058(5) 0.028(4) 0.018(4) 0.023(4) 0.023(4)
O5 0.014(4) 0.034(4) 0.030(4) 0.007(4) -0.004(3) -0.010(3)
O6 0.033(5) 0.039(5) 0.035(5) 0.015(4) 0.008(4) 0.014(4)
O7 0.011(4) 0.052(5) 0.045(5) 0.028(4) 0.013(3) 0.010(4)
O8 0.043(5) 0.028(4) 0.069(6) 0.016(4) 0.031(4) 0.019(4)
O9 0.053(5) 0.034(4) 0.028(4) 0.023(3) 0.016(3) 0.019(4)
O10 0.041(5) 0.043(5) 0.040(5) 0.024(4) 0.015(4) 0.007(4)
O11 0.030(5) 0.044(5) 0.036(5) 0.015(4) -0.008(4) 0.006(4)
O12 0.035(5) 0.054(5) 0.025(4) 0.016(4) 0.009(4) 0.020(4)
O13 0.028(4) 0.032(4) 0.034(4) 0.013(3) 0.010(3) 0.008(3)
O14 0.014(4) 0.053(5) 0.033(4) 0.026(4) 0.002(3) 0.008(3)
O15 0.038(5) 0.028(4) 0.031(4) 0.014(3) 0.012(3) 0.013(3)
O16 0.031(4) 0.035(4) 0.034(4) 0.018(3) 0.008(3) 0.013(3)
O17 0.020(4) 0.050(5) 0.044(5) 0.027(4) 0.014(3) 0.015(4)
O18 0.042(4) 0.032(4) 0.032(4) 0.018(3) 0.019(3) 0.023(3)
O19 0.019(4) 0.036(4) 0.037(4) 0.016(4) -0.003(3) 0.009(3)
O20 0.025(4) 0.044(4) 0.033(4) 0.018(3) 0.011(3) 0.018(3)
O21 0.032(4) 0.039(4) 0.021(4) 0.015(3) 0.008(3) 0.016(4)
O22 0.039(5) 0.036(4) 0.019(4) 0.011(3) 0.015(3) 0.017(4)
O23 0.022(4) 0.038(4) 0.031(4) 0.015(4) -0.002(3) 0.013(3)
O24 0.031(4) 0.047(5) 0.035(4) 0.024(4) 0.018(3) 0.017(4)
O25 0.021(4) 0.037(4) 0.032(4) 0.016(3) 0.001(3) 0.001(3)
O26 0.020(4) 0.029(4) 0.028(4) 0.009(3) 0.009(3) 0.011(3)
O27 0.021(4) 0.039(4) 0.029(4) 0.010(3) 0.009(3) 0.007(3)
O28 0.014(4) 0.041(4) 0.035(4) 0.014(4) 0.005(3) 0.006(3)
O29 0.010(4) 0.027(4) 0.051(5) 0.014(4) -0.005(3) -0.001(3)
O30 0.051(5) 0.039(4) 0.030(4) 0.024(3) 0.017(4) 0.023(4)
O31 0.021(4) 0.035(4) 0.020(4) 0.003(3) 0.007(3) 0.003(3)
O32 0.029(4) 0.042(4) 0.024(4) 0.017(3) 0.008(3) 0.015(4)
O33 0.050(5) 0.039(4) 0.034(4) 0.026(3) 0.026(3) 0.028(4)
O34 0.026(4) 0.019(3) 0.015(3) 0.004(3) 0.006(3) 0.005(3)
O35 0.016(3) 0.035(4) 0.021(3) 0.015(3) 0.006(3) 0.007(3)
O36 0.021(4) 0.021(3) 0.025(4) 0.007(3) 0.008(3) 0.005(3)
O37 0.021(4) 0.023(4) 0.049(5) 0.017(4) 0.005(4) 0.003(3)
O38 0.023(4) 0.034(4) 0.023(4) 0.008(3) 0.006(3) -0.004(3)
O39 0.021(3) 0.028(3) 0.026(3) 0.014(3) 0.011(3) 0.014(3)
N11 0.055(8) 0.064(6) 0.142(11) 0.075(7) 0.043(7) 0.034(6)
N12 0.047(7) 0.024(5) 0.063(8) 0.018(5) -0.004(6) 0.010(5)
O40 0.050(6) 0.055(5) 0.148(10) 0.064(6) 0.017(6) 0.038(5)
O41 0.045(8) 0.098(8) 0.205(14) 0.104(9) -0.004(9) 0.013(7)
O42 0.081(8) 0.060(6) 0.133(10) 0.059(6) 0.041(7) 0.037(6)
N13 0.082(8) 0.054(7) 0.065(7) 0.031(6) 0.048(6) 0.032(6)
O43 0.035(5) 0.056(5) 0.020(4) 0.021(4) 0.004(3) 0.008(4)
O44 0.086(9) 0.063(7) 0.055(7) 0.026(5) 0.014(6) 0.025(6)
N14 0.101(11) 0.087(11) 0.086(10) 0.037(9) 0.055(9) 0.043(9)
O45 0.098(10) 0.123(11) 0.178(15) 0.067(11) 0.050(10) 0.064(9)

loop_
_atom_type_symbol
_atom_type_description
_atom_type_scat_dispersion_real
_atom_type_scat_dispersion_imag
_atom_type_scat_source
C C 0.0033 0.0016 'International Tables Vol C Tables 4.2.6.8 and 6.1.1.4'
H H 0.0000 0.0000 'International Tables Vol C Tables 4.2.6.8 and 6.1.1.4'
N N 0.0061 0.0033 'International Tables Vol C Tables 4.2.6.8 and 6.1.1.4'
O O 0.0106 0.0060 'International Tables Vol C Tables 4.2.6.8 and 6.1.1.4'
P P 0.1023 0.0942 'International Tables Vol C Tables 4.2.6.8 and 6.1.1.4'
Mo Mo -1.6832 0.6857 'International Tables Vol C Tables 4.2.6.8 and 6.1.1.4'

loop_
_geom_angle_atom_site_label_1
_geom_angle_atom_site_label_2
_geom_angle_atom_site_label_3
_geom_angle
N6 C1 N5 112.2(12)
N6 C1 H1 123.9
N5 C1 H1 123.9
N5 C2 C3 130.2(12)
N5 C2 C7 107.6(11)
C3 C2 C7 122.2(12)
C4 C3 C2 114.1(14)
C4 C3 H2 123.0
C2 C3 H2 123.0
C3 C4 C5 122.6(14)
C3 C4 H3 118.7
C5 C4 H3 118.7
C6 C5 C4 121.5(13)
C6 C5 H4 119.3
C4 C5 H4 119.3
C7 C6 C5 115.6(14)
C7 C6 H5 122.2
C5 C6 H5 122.2
C6 C7 N6 132.4(13)
C6 C7 C2 123.3(12)
N6 C7 C2 104.0(10)
N7 C8 N8 109.9(11)
N7 C8 H6 125.1
N8 C8 H6 125.1
C14 C9 N8 109.3(11)
C14 C9 C10 117.9(12)
N8 C9 C10 132.4(13)
C11 C10 C9 117.5(15)
C11 C10 H7 121.3
C9 C10 H7 121.3
C10 C11 C12 122.3(15)
C10 C11 H8 118.9
C12 C11 H8 118.9
C11 C12 C13 121.3(15)
C11 C12 H9 119.4
C13 C12 H9 119.4
C14 C13 C12 116.1(16)
C14 C13 H10 121.9
C12 C13 H10 121.9
C9 C14 C13 124.4(13)
C9 C14 N7 104.2(11)
C13 C14 N7 131.4(14)
N1 C15 N2 111.7(12)
N1 C15 H11 124.1
N2 C15 H11 124.1
C21 C16 N1 107.5(13)
C21 C16 C17 121.3(13)
N1 C16 C17 131.3(14)
C18 C17 C16 116.2(17)
C18 C17 H12 121.9
C16 C17 H12 121.9
C17 C18 C19 122.8(17)
C17 C18 H13 118.6
C19 C18 H13 118.6
C20 C19 C18 121.6(13)
C20 C19 H14 119.2
C18 C19 H14 119.2
C21 C20 C19 113.7(15)
C21 C20 H15 123.1
C19 C20 H15 123.1
C16 C21 C20 124.4(15)
C16 C21 N2 106.3(11)
C20 C21 N2 129.4(14)
N3 C22 N4 110.2(13)
N3 C22 H16 124.9
N4 C22 H16 124.9
C24 C23 C28 122.1(12)
C24 C23 N4 131.7(14)
C28 C23 N4 106.1(13)
C23 C24 C25 116.8(15)
C23 C24 H17 121.6
C25 C24 H17 121.6
C24 C25 C26 120.3(16)
C24 C25 H18 119.8
C26 C25 H18 119.8
C27 C26 C25 120.0(15)
C26 C27 C28 120.0(16)
C26 C27 H19 120.0
C28 C27 H19 120.0
C27 C28 C23 120.7(14)
C27 C28 N3 133.6(15)
C23 C28 N3 105.8(11)
N10 C29 N9 109.4(16)
N10 C29 H20 125.3
N9 C29 H20 125.3
N10 C30 C35 107.9(17)
N10 C30 C31 134.2(15)
C35 C30 C31 117.9(15)
C32 C31 C30 115.7(17)
C32 C31 H21 122.1
C30 C31 H21 122.1
C31 C32 C33 123(2)
C31 C32 H22 118.7
C33 C32 H22 118.7
C34 C33 C32 121.0(16)
C34 C33 H23 119.5
C32 C33 H23 119.5
C35 C34 C33 114.7(18)
C35 C34 H24 122.6
C33 C34 H24 122.6
C34 C35 C30 128(2)
C34 C35 N9 123.6(18)
C30 C35 N9 108.3(15)
C15 N1 C16 107.8(11)
C15 N1 H25 126.1
C16 N1 H25 126.1
C15 N2 C21 106.5(12)
C15 N2 H26 126.7
C21 N2 H26 126.7
C22 N3 C28 109.4(14)
C22 N3 H27 125.3
C28 N3 H27 125.3
C22 N4 C23 108.5(13)
C22 N4 H28 125.8
C23 N4 H28 125.8
C1 N5 C2 107.5(12)
C1 N5 H29 126.3
C2 N5 H29 126.3
C1 N6 C7 108.7(12)
C1 N6 H30 125.7
C7 N6 H30 125.7
C8 N7 C14 109.6(11)
C8 N7 H31 125.2
C14 N7 H31 125.2
C8 N8 C9 107.1(11)
C8 N8 H32 126.5
C9 N8 H32 126.5
C29 N9 C35 102.9(15)
C29 N9 H33 128.6
C35 N9 H33 128.6
C30 N10 C29 111.2(15)
C30 N10 H34 124.4
C29 N10 H34 124.4
O41 C36 N11 126.3(17)
O41 C36 H35 116.8
N11 C36 H35 116.8
N11 C37 H36 109.5
N11 C37 H37 109.5
H36 C37 H37 109.5
N11 C37 H38 109.5
H36 C37 H38 109.5
H37 C37 H38 109.5
N11 C38 H39 109.5
N11 C38 H40 109.5
H39 C38 H40 109.5
N11 C38 H41 109.5
H39 C38 H41 109.5
H40 C38 H41 109.5
O40 C39 N12 120.0(17)
O40 C39 H42 120.0
N12 C39 H42 120.0
N12 C40 H43 109.5
N12 C40 H44 109.5
H43 C40 H44 109.5
N12 C40 H45 109.5
H43 C40 H45 109.5
H44 C40 H45 109.5
N12 C41 H46 109.5
N12 C41 H47 109.5
H46 C41 H47 109.5
N12 C41 H48 109.5
H46 C41 H48 109.5
H47 C41 H48 109.5
O42 C42 N13 128.9(17)
O42 C42 H49 115.6
N13 C42 H49 115.6
N13 C43 H50 109.5
N13 C43 H51 109.5
H50 C43 H51 109.5
N13 C43 H52 109.5
H50 C43 H52 109.5
H51 C43 H52 109.5
N13 C44 H53 109.5
N13 C44 H54 109.5
H53 C44 H54 109.5
N13 C44 H55 109.5
H53 C44 H55 109.5
H54 C44 H55 109.5
O45 C45 N14 124(2)
O45 C45 H56 118.0
N14 C45 H56 118.0
N14 C46 H57 109.5
N14 C46 H58 109.5
H57 C46 H58 109.5
N14 C46 H59 109.5
H57 C46 H59 109.5
H58 C46 H59 109.5
N14 C47 H60 109.5
N14 C47 H61 109.5
H60 C47 H61 109.5
N14 C47 H62 109.5
H60 C47 H62 109.5
H61 C47 H62 109.5
O11 Mo1 O17 103.3(4)
O11 Mo1 O18 100.9(5)
O17 Mo1 O18 93.2(4)
O11 Mo1 O21 99.0(4)
O17 Mo1 O21 157.3(3)
O18 Mo1 O21 86.6(4)
O11 Mo1 O16 103.3(5)
O17 Mo1 O16 85.7(4)
O18 Mo1 O16 155.4(3)
O21 Mo1 O16 85.1(4)
O11 Mo1 O34 167.9(4)
O17 Mo1 O34 86.7(3)
O18 Mo1 O34 71.5(3)
O21 Mo1 O34 71.6(3)
O16 Mo1 O34 83.9(3)
O1 Mo2 O27 106.1(4)
O1 Mo2 O33 98.8(4)
O27 Mo2 O33 89.2(4)
O1 Mo2 O38 101.8(4)
O27 Mo2 O38 87.0(4)
O33 Mo2 O38 159.4(4)
O1 Mo2 O21 97.3(4)
O27 Mo2 O21 156.6(4)
O33 Mo2 O21 88.0(4)
O38 Mo2 O21 87.5(4)
O1 Mo2 O34 166.8(3)
O27 Mo2 O34 84.7(3)
O33 Mo2 O34 73.5(3)
O38 Mo2 O34 86.0(3)
O21 Mo2 O34 72.2(3)
O7 Mo3 O29 104.4(4)
O7 Mo3 O28 105.2(4)
O29 Mo3 O28 88.4(3)
O7 Mo3 O18 99.2(4)
O29 Mo3 O18 89.1(4)
O28 Mo3 O18 155.3(4)
O7 Mo3 O33 99.4(4)
O29 Mo3 O33 156.1(4)
O28 Mo3 O33 87.0(4)
O18 Mo3 O33 85.4(3)
O7 Mo3 O34 166.3(3)
O29 Mo3 O34 84.5(3)
O28 Mo3 O34 85.1(3)
O18 Mo3 O34 70.2(3)
O33 Mo3 O34 71.7(3)
O12 Mo4 O16 104.2(4)
O12 Mo4 O23 100.0(5)
O16 Mo4 O23 92.5(4)
O12 Mo4 O24 101.8(4)
O16 Mo4 O24 89.4(4)
O23 Mo4 O24 156.9(3)
O12 Mo4 O26 97.0(4)
O16 Mo4 O26 158.5(3)
O23 Mo4 O26 86.8(3)
O24 Mo4 O26 83.2(3)
O12 Mo4 O35 167.3(4)
O16 Mo4 O35 86.7(3)
O23 Mo4 O35 72.7(3)
O24 Mo4 O35 84.5(3)
O26 Mo4 O35 72.6(3)
O8 Mo5 O17 103.5(4)
O8 Mo5 O24 104.1(5)
O17 Mo5 O24 87.7(4)
O8 Mo5 O14 100.5(5)
O17 Mo5 O14 88.9(4)
O24 Mo5 O14 155.2(3)
O8 Mo5 O31 99.0(4)
O17 Mo5 O31 157.5(3)
O24 Mo5 O31 88.0(4)
O14 Mo5 O31 85.8(3)
O8 Mo5 O39 168.3(4)
O17 Mo5 O39 85.4(3)
O24 Mo5 O39 83.6(3)
O14 Mo5 O39 71.6(3)
O31 Mo5 O39 72.2(3)
O10 Mo6 O29 103.9(5)
O10 Mo6 O14 101.2(4)
O29 Mo6 O14 92.2(3)
O10 Mo6 O43 100.8(4)
O29 Mo6 O43 154.8(4)
O14 Mo6 O43 87.6(3)
O10 Mo6 O19 103.2(4)
O29 Mo6 O19 83.9(3)
O14 Mo6 O19 155.5(4)
O43 Mo6 O19 85.8(4)
O10 Mo6 O39 168.7(4)
O29 Mo6 O39 85.3(3)
O14 Mo6 O39 71.6(3)
O43 Mo6 O39 70.7(3)
O19 Mo6 O39 84.0(3)
O4 Mo7 O19 105.1(5)
O4 Mo7 O32 101.6(4)
O19 Mo7 O32 92.1(4)
O4 Mo7 O28 102.9(4)
O19 Mo7 O28 88.8(4)
O32 Mo7 O28 154.3(4)
O4 Mo7 O20 99.7(5)
O19 Mo7 O20 154.9(4)
O32 Mo7 O20 87.0(4)
O28 Mo7 O20 81.5(3)
O4 Mo7 O36 167.7(4)
O19 Mo7 O36 85.4(3)
O32 Mo7 O36 71.0(3)
O28 Mo7 O36 83.4(3)
O20 Mo7 O36 70.6(3)
O3 Mo8 O20 102.6(5)
O3 Mo8 O13 101.2(4)
O20 Mo8 O13 89.8(4)
O3 Mo8 O25 103.2(5)
O20 Mo8 O25 154.1(4)
O13 Mo8 O25 87.7(4)
O3 Mo8 O27 104.3(4)
O20 Mo8 O27 88.8(4)
O13 Mo8 O27 154.1(3)
O25 Mo8 O27 82.5(3)
O3 Mo8 O36 170.8(4)
O20 Mo8 O36 72.1(3)
O13 Mo8 O36 71.7(3)
O25 Mo8 O36 82.6(3)
O27 Mo8 O36 83.3(3)
O9 Mo9 O25 105.4(4)
O9 Mo9 O38 103.4(4)
O25 Mo9 O38 89.1(4)
O9 Mo9 O37 99.0(4)
O25 Mo9 O37 90.7(4)
O38 Mo9 O37 156.9(4)
O9 Mo9 O23 99.1(4)
O25 Mo9 O23 155.4(4)
O38 Mo9 O23 87.5(3)
O37 Mo9 O23 83.1(3)
O9 Mo9 O35 166.6(4)
O25 Mo9 O35 84.9(3)
O38 Mo9 O35 85.1(3)
O37 Mo9 O35 71.9(3)
O23 Mo9 O35 70.5(3)
O6 Mo10 O30 104.4(5)
O6 Mo10 O43 99.9(5)
O30 Mo10 O43 155.7(4)
O6 Mo10 O31 99.3(4)
O30 Mo10 O31 89.2(4)
O43 Mo10 O31 87.5(4)
O6 Mo10 O15 100.0(4)
O30 Mo10 O15 87.3(4)
O43 Mo10 O15 87.9(4)
O31 Mo10 O15 160.6(3)
O6 Mo10 O39 168.9(4)
O30 Mo10 O39 83.8(3)
O43 Mo10 O39 72.2(3)
O31 Mo10 O39 73.1(3)
O15 Mo10 O39 87.6(3)
O5 Mo11 O22 103.9(4)
O5 Mo11 O15 102.0(4)
O22 Mo11 O15 87.9(4)
O5 Mo11 O13 100.5(4)
O22 Mo11 O13 89.9(4)
O15 Mo11 O13 157.3(3)
O5 Mo11 O32 100.9(4)
O22 Mo11 O32 155.2(3)
O15 Mo11 O32 87.2(4)
O13 Mo11 O32 85.4(4)
O5 Mo11 O36 168.3(4)
O22 Mo11 O36 84.9(3)
O15 Mo11 O36 85.8(3)
O13 Mo11 O36 71.4(3)
O32 Mo11 O36 70.5(3)
O2 Mo12 O37 101.6(5)
O2 Mo12 O22 103.4(4)
O37 Mo12 O22 89.8(4)
O2 Mo12 O26 100.1(4)
O37 Mo12 O26 90.3(4)
O22 Mo12 O26 156.0(4)
O2 Mo12 O30 103.0(4)
O37 Mo12 O30 155.4(4)
O22 Mo12 O30 84.0(4)
O26 Mo12 O30 86.0(3)
O2 Mo12 O35 170.7(4)
O37 Mo12 O35 73.2(3)
O22 Mo12 O35 84.6(3)
O26 Mo12 O35 72.4(3)
O30 Mo12 O35 82.5(3)
O36 P1 O39 109.9(5)
O36 P1 O34 111.1(5)
O39 P1 O34 109.3(5)
O36 P1 O35 109.7(5)
O39 P1 O35 108.9(5)
O34 P1 O35 108.0(4)
Mo8 O13 Mo11 128.0(4)
Mo6 O14 Mo5 127.9(5)
Mo11 O15 Mo10 145.4(5)
Mo4 O16 Mo1 148.0(5)
Mo1 O17 Mo5 151.0(5)
Mo1 O18 Mo3 128.7(4)
Mo7 O19 Mo6 151.3(5)
Mo8 O20 Mo7 127.6(5)
Mo2 O21 Mo1 124.7(4)
Mo11 O22 Mo12 151.7(5)
Mo4 O23 Mo9 125.7(5)
Mo5 O24 Mo4 146.9(5)
Mo9 O25 Mo8 152.4(5)
Mo12 O26 Mo4 123.8(4)
Mo2 O27 Mo8 154.1(5)
Mo3 O28 Mo7 145.2(5)
Mo6 O29 Mo3 152.5(5)
Mo10 O30 Mo12 152.4(5)
Mo10 O31 Mo5 124.9(4)
Mo7 O32 Mo11 128.9(4)
Mo2 O33 Mo3 125.3(5)
P1 O34 Mo2 124.9(4)
P1 O34 Mo1 126.5(4)
Mo2 O34 Mo1 91.2(2)
P1 O34 Mo3 124.2(4)
Mo2 O34 Mo3 89.5(3)
Mo1 O34 Mo3 89.5(2)
P1 O35 Mo4 125.6(4)
P1 O35 Mo9 124.8(4)
Mo4 O35 Mo9 91.1(3)
P1 O35 Mo12 125.0(4)
Mo4 O35 Mo12 90.6(3)
Mo9 O35 Mo12 88.9(3)
P1 O36 Mo11 126.5(4)
P1 O36 Mo8 126.1(4)
Mo11 O36 Mo8 88.8(2)
P1 O36 Mo7 125.0(4)
Mo11 O36 Mo7 89.5(2)
Mo8 O36 Mo7 89.2(2)
Mo12 O37 Mo9 126.0(5)
Mo9 O38 Mo2 145.3(4)
P1 O39 Mo10 125.4(4)
P1 O39 Mo5 126.4(4)
Mo10 O39 Mo5 89.9(2)
P1 O39 Mo6 124.7(4)
Mo10 O39 Mo6 90.1(2)
Mo5 O39 Mo6 88.8(2)
C36 N11 C37 121.9(16)
C36 N11 C38 123.9(17)
C37 N11 C38 114.1(17)
C39 N12 C40 122.3(16)
C39 N12 C41 119.1(15)
C40 N12 C41 118.5(15)
C42 N13 C44 121.0(16)
C42 N13 C43 119.4(15)
C44 N13 C43 119.6(15)
Mo10 O43 Mo6 126.6(5)
C45 N14 C46 122.3(19)
C45 N14 C47 121(2)
C46 N14 C47 116.9(19)

loop_
_geom_bond_atom_site_label_1
_geom_bond_atom_site_label_2
_geom_bond_distance
C1 N6 1.301(18)
C1 N5 1.336(19)
C1 H1 0.9300
C2 N5 1.357(15)
C2 C3 1.393(19)
C2 C7 1.440(18)
C3 C4 1.39(2)
C3 H2 0.9300
C4 C5 1.43(2)
C4 H3 0.9300
C5 C6 1.41(2)
C5 H4 0.9300
C6 C7 1.336(18)
C6 H5 0.9300
C7 N6 1.400(15)
C8 N7 1.280(17)
C8 N8 1.336(16)
C8 H6 0.9300
C9 C14 1.340(19)
C9 N8 1.371(16)
C9 C10 1.433(17)
C10 C11 1.35(2)
C10 H7 0.9300
C11 C12 1.35(3)
C11 H8 0.9300
C12 C13 1.38(2)
C12 H9 0.9300
C13 C14 1.36(2)
C13 H10 0.9300
C14 N7 1.418(16)
C15 N1 1.29(2)
C15 N2 1.332(17)
C15 H11 0.9300
C16 C21 1.36(2)
C16 N1 1.381(15)
C16 C17 1.41(2)
C17 C18 1.32(2)
C17 H12 0.9300
C18 C19 1.42(3)
C18 H13 0.9300
C19 C20 1.41(2)
C19 H14 0.9300
C20 C21 1.375(18)
C20 H15 0.9300
C21 N2 1.394(18)
C22 N3 1.304(19)
C22 N4 1.32(2)
C22 H16 0.9300
C23 C24 1.35(2)
C23 C28 1.39(2)
C23 N4 1.393(16)
C24 C25 1.416(19)
C24 H17 0.9300
C25 C26 1.42(3)
C25 H18 0.9300
C26 C27 1.34(2)
C27 C28 1.363(18)
C27 H19 0.9300
C28 N3 1.388(18)
C29 N10 1.35(3)
C29 N9 1.38(2)
C29 H20 0.9300
C30 N10 1.33(2)
C30 C35 1.36(2)
C30 C31 1.41(3)
C31 C32 1.38(3)
C31 H21 0.9300
C32 C33 1.41(3)
C32 H22 0.9300
C33 C34 1.35(3)
C33 H23 0.9300
C34 C35 1.35(2)
C34 H24 0.9300
C35 N9 1.48(3)
N1 H25 0.8600
N2 H26 0.8600
N3 H27 0.8600
N4 H28 0.8600
N5 H29 0.8600
N6 H30 0.8600
N7 H31 0.8600
N8 H32 0.8600
N9 H33 0.8600
N10 H34 0.8600
C36 O41 1.138(18)
C36 N11 1.32(2)
C36 H35 0.9300
C37 N11 1.40(3)
C37 H36 0.9600
C37 H37 0.9600
C37 H38 0.9600
C38 N11 1.44(2)
C38 H39 0.9600
C38 H40 0.9600
C38 H41 0.9600
C39 O40 1.31(2)
C39 N12 1.33(2)
C39 H42 0.9300
C40 N12 1.40(3)
C40 H43 0.9600
C40 H44 0.9600
C40 H45 0.9600
C41 N12 1.43(2)
C41 H46 0.9600
C41 H47 0.9600
C41 H48 0.9600
C42 O42 1.20(2)
C42 N13 1.336(19)
C42 H49 0.9300
C43 N13 1.48(2)
C43 H50 0.9600
C43 H51 0.9600
C43 H52 0.9600
C44 N13 1.37(2)
C44 H53 0.9600
C44 H54 0.9600
C44 H55 0.9600
C45 O45 1.29(2)
C45 N14 1.31(2)
C45 H56 0.9300
C46 N14 1.39(2)
C46 H57 0.9600
C46 H58 0.9600
C46 H59 0.9600
C47 N14 1.48(3)
C47 H60 0.9600
C47 H61 0.9600
C47 H62 0.9600
Mo1 O11 1.674(8)
Mo1 O17 1.862(9)
Mo1 O18 1.896(9)
Mo1 O21 1.976(9)
Mo1 O16 1.982(9)
Mo1 O34 2.433(6)
Mo2 O1 1.696(8)
Mo2 O27 1.841(7)
Mo2 O33 1.912(9)
Mo2 O38 1.934(9)
Mo2 O21 1.944(8)
Mo2 O34 2.429(8)
Mo3 O7 1.662(9)
Mo3 O29 1.893(8)
Mo3 O28 1.899(7)
Mo3 O18 1.931(8)
Mo3 O33 1.969(9)
Mo3 O34 2.468(8)
Mo4 O12 1.678(9)
Mo4 O16 1.835(9)
Mo4 O23 1.896(9)
Mo4 O24 1.923(9)
Mo4 O26 1.998(7)
Mo4 O35 2.415(7)
Mo5 O8 1.678(9)
Mo5 O17 1.901(8)
Mo5 O24 1.902(9)
Mo5 O14 1.937(9)
Mo5 O31 1.956(7)
Mo5 O39 2.451(7)
Mo6 O10 1.691(10)
Mo6 O29 1.875(8)
Mo6 O14 1.901(8)
Mo6 O43 1.957(9)
Mo6 O19 1.966(8)
Mo6 O39 2.476(8)
Mo7 O4 1.665(9)
Mo7 O19 1.829(8)
Mo7 O32 1.882(8)
Mo7 O28 1.957(7)
Mo7 O20 1.973(9)
Mo7 O36 2.474(8)
Mo8 O3 1.658(8)
Mo8 O20 1.889(10)
Mo8 O13 1.895(8)
Mo8 O25 1.943(9)
Mo8 O27 1.948(7)
Mo8 O36 2.461(7)
Mo9 O9 1.655(9)
Mo9 O25 1.844(8)
Mo9 O38 1.893(8)
Mo9 O37 1.991(8)
Mo9 O23 1.998(8)
Mo9 O35 2.441(8)
Mo10 O6 1.665(9)
Mo10 O30 1.846(9)
Mo10 O43 1.928(10)
Mo10 O31 1.932(7)
Mo10 O15 1.945(8)
Mo10 O39 2.429(7)
Mo11 O5 1.683(7)
Mo11 O22 1.868(9)
Mo11 O15 1.903(8)
Mo11 O13 1.929(9)
Mo11 O32 1.959(9)
Mo11 O36 2.449(7)
Mo12 O2 1.674(10)
Mo12 O37 1.862(9)
Mo12 O22 1.928(8)
Mo12 O26 1.933(7)
Mo12 O30 1.967(9)
Mo12 O35 2.465(7)
P1 O36 1.520(8)
P1 O39 1.525(8)
P1 O34 1.540(8)
P1 O35 1.553(9)

loop_
_geom_torsion_atom_site_label_1
_geom_torsion_atom_site_label_2
_geom_torsion_atom_site_label_3
_geom_torsion_atom_site_label_4
_geom_torsion
N5 C2 C3 C4 -175.2(16)
C7 C2 C3 C4 7(2)
C2 C3 C4 C5 -10(3)
C3 C4 C5 C6 6(3)
C4 C5 C6 C7 3(3)
C5 C6 C7 N6 -178.2(15)
C5 C6 C7 C2 -6(2)
N5 C2 C7 C6 -177.0(15)
C3 C2 C7 C6 2(2)
N5 C2 C7 N6 -3.1(16)
C3 C2 C7 N6 175.4(15)
C14 C9 C10 C11 -7(2)
N8 C9 C10 C11 -179.1(18)
C9 C10 C11 C12 4(3)
C10 C11 C12 C13 3(3)
C11 C12 C13 C14 -7(3)
N8 C9 C14 C13 176.5(16)
C10 C9 C14 C13 3(3)
N8 C9 C14 N7 -0.8(17)
C10 C9 C14 N7 -174.6(13)
C12 C13 C14 C9 4(3)
C12 C13 C14 N7 -179.0(16)
C21 C16 C17 C18 -1(3)
N1 C16 C17 C18 -179.1(18)
C16 C17 C18 C19 0(3)
C17 C18 C19 C20 2(3)
C18 C19 C20 C21 -2(3)
N1 C16 C21 C20 179.1(15)
C17 C16 C21 C20 0(3)
N1 C16 C21 N2 -1.2(17)
C17 C16 C21 N2 -179.8(16)
C19 C20 C21 C16 1(2)
C19 C20 C21 N2 -178.8(16)
C28 C23 C24 C25 -1(2)
N4 C23 C24 C25 -178.8(16)
C23 C24 C25 C26 -1(3)
C24 C25 C26 C27 2(3)
C25 C26 C27 C28 0(3)
C26 C27 C28 C23 -2(3)
C26 C27 C28 N3 177.3(18)
C24 C23 C28 C27 3(2)
N4 C23 C28 C27 -179.1(15)
C24 C23 C28 N3 -176.5(15)
N4 C23 C28 N3 1.5(16)
N10 C30 C31 C32 177(2)
C35 C30 C31 C32 -1(3)
C30 C31 C32 C33 1(3)
C31 C32 C33 C34 -2(3)
C32 C33 C34 C35 3(3)
C33 C34 C35 C30 -4(3)
C33 C34 C35 N9 -179.3(17)
N10 C30 C35 C34 -176(2)
C31 C30 C35 C34 3(3)
N10 C30 C35 N9 0(2)
C31 C30 C35 N9 178.8(16)
N2 C15 N1 C16 4(2)
C21 C16 N1 C15 -1.5(19)
C17 C16 N1 C15 177.0(19)
N1 C15 N2 C21 -5(2)
C16 C21 N2 C15 3.3(18)
C20 C21 N2 C15 -176.9(17)
N4 C22 N3 C28 -2(2)
C27 C28 N3 C22 -179.3(19)
C23 C28 N3 C22 0.0(18)
N3 C22 N4 C23 2.6(19)
C24 C23 N4 C22 175.2(17)
C28 C23 N4 C22 -2.5(18)
N6 C1 N5 C2 -2(2)
C3 C2 N5 C1 -175.4(18)
C7 C2 N5 C1 3.0(17)
N5 C1 N6 C7 -0.4(19)
C6 C7 N6 C1 175.1(17)
C2 C7 N6 C1 2.1(17)
N8 C8 N7 C14 0.6(18)
C9 C14 N7 C8 0.2(17)
C13 C14 N7 C8 -176.9(18)
N7 C8 N8 C9 -1.1(17)
C14 C9 N8 C8 1.2(17)
C10 C9 N8 C8 173.7(17)
N10 C29 N9 C35 -5(2)
C34 C35 N9 C29 179.1(19)
C30 C35 N9 C29 3(2)
C35 C30 N10 C29 -4(2)
C31 C30 N10 C29 178(2)
N9 C29 N10 C30 6(2)
O3 Mo8 O13 Mo11 -170.8(7)
O20 Mo8 O13 Mo11 -68.0(6)
O25 Mo8 O13 Mo11 86.2(6)
O27 Mo8 O13 Mo11 18.8(13)
O36 Mo8 O13 Mo11 3.2(5)
O5 Mo11 O13 Mo8 168.0(6)
O22 Mo11 O13 Mo8 -87.9(6)
O15 Mo11 O13 Mo8 -3.7(15)
O32 Mo11 O13 Mo8 67.8(6)
O36 Mo11 O13 Mo8 -3.2(5)
O10 Mo6 O14 Mo5 169.7(5)
O29 Mo6 O14 Mo5 -85.6(5)
O43 Mo6 O14 Mo5 69.2(5)
O19 Mo6 O14 Mo5 -5.3(11)
O39 Mo6 O14 Mo5 -1.3(4)
O8 Mo5 O14 Mo6 -169.7(5)
O17 Mo5 O14 Mo6 86.7(5)
O24 Mo5 O14 Mo6 4.7(11)
O31 Mo5 O14 Mo6 -71.3(5)
O39 Mo5 O14 Mo6 1.3(4)
O5 Mo11 O15 Mo10 137.9(9)
O22 Mo11 O15 Mo10 34.1(9)
O13 Mo11 O15 Mo10 -50.4(16)
O32 Mo11 O15 Mo10 -121.6(9)
O36 Mo11 O15 Mo10 -50.9(9)
O6 Mo10 O15 Mo11 -137.5(9)
O30 Mo10 O15 Mo11 -33.3(9)
O43 Mo10 O15 Mo11 122.9(9)
O31 Mo10 O15 Mo11 46.5(18)
O39 Mo10 O15 Mo11 50.6(9)
O12 Mo4 O16 Mo1 -133.0(9)
O23 Mo4 O16 Mo1 126.0(9)
O24 Mo4 O16 Mo1 -30.9(9)
O26 Mo4 O16 Mo1 38.4(16)
O35 Mo4 O16 Mo1 53.5(8)
O11 Mo1 O16 Mo4 135.6(9)
O17 Mo1 O16 Mo4 32.9(9)
O18 Mo1 O16 Mo4 -55.4(14)
O21 Mo1 O16 Mo4 -126.3(9)
O34 Mo1 O16 Mo4 -54.3(8)
O11 Mo1 O17 Mo5 -139.4(11)
O18 Mo1 O17 Mo5 118.7(11)
O21 Mo1 O17 Mo5 29.8(19)
O16 Mo1 O17 Mo5 -36.7(11)
O34 Mo1 O17 Mo5 47.4(11)
O8 Mo5 O17 Mo1 139.5(11)
O24 Mo5 O17 Mo1 35.6(11)
O14 Mo5 O17 Mo1 -119.9(11)
O31 Mo5 O17 Mo1 -43.5(18)
O39 Mo5 O17 Mo1 -48.2(11)
O11 Mo1 O18 Mo3 170.4(6)
O17 Mo1 O18 Mo3 -85.4(6)
O21 Mo1 O18 Mo3 71.9(6)
O16 Mo1 O18 Mo3 1.3(12)
O34 Mo1 O18 Mo3 0.1(5)
O7 Mo3 O18 Mo1 -171.1(6)
O29 Mo3 O18 Mo1 84.4(6)
O28 Mo3 O18 Mo1 0.1(12)
O33 Mo3 O18 Mo1 -72.3(6)
O34 Mo3 O18 Mo1 -0.1(5)
O4 Mo7 O19 Mo6 -134.3(11)
O32 Mo7 O19 Mo6 123.1(11)
O28 Mo7 O19 Mo6 -31.2(11)
O20 Mo7 O19 Mo6 35.6(17)
O36 Mo7 O19 Mo6 52.3(11)
O10 Mo6 O19 Mo7 135.6(11)
O29 Mo6 O19 Mo7 32.7(11)
O14 Mo6 O19 Mo7 -49.4(16)
O43 Mo6 O19 Mo7 -124.3(12)
O39 Mo6 O19 Mo7 -53.3(11)
O3 Mo8 O20 Mo7 165.2(5)
O13 Mo8 O20 Mo7 63.7(5)
O25 Mo8 O20 Mo7 -20.5(11)
O27 Mo8 O20 Mo7 -90.4(5)
O36 Mo8 O20 Mo7 -7.0(4)
O4 Mo7 O20 Mo8 -165.2(5)
O19 Mo7 O20 Mo8 24.6(11)
O32 Mo7 O20 Mo8 -63.9(5)
O28 Mo7 O20 Mo8 93.0(5)
O36 Mo7 O20 Mo8 7.0(4)
O1 Mo2 O21 Mo1 167.0(6)
O27 Mo2 O21 Mo1 -14.9(14)
O33 Mo2 O21 Mo1 68.4(6)
O38 Mo2 O21 Mo1 -91.4(6)
O34 Mo2 O21 Mo1 -4.8(5)
O11 Mo1 O21 Mo2 -167.3(6)
O17 Mo1 O21 Mo2 23.4(14)
O18 Mo1 O21 Mo2 -66.8(6)
O16 Mo1 O21 Mo2 90.0(6)
O34 Mo1 O21 Mo2 4.8(5)
O5 Mo11 O22 Mo12 -135.8(10)
O15 Mo11 O22 Mo12 -34.0(10)
O13 Mo11 O22 Mo12 123.4(10)
O32 Mo11 O22 Mo12 44.8(16)
O36 Mo11 O22 Mo12 52.0(10)
O2 Mo12 O22 Mo11 132.4(10)
O37 Mo12 O22 Mo11 -125.7(10)
O26 Mo12 O22 Mo11 -35.6(16)
O30 Mo12 O22 Mo11 30.5(10)
O35 Mo12 O22 Mo11 -52.5(10)
O12 Mo4 O23 Mo9 171.6(5)
O16 Mo4 O23 Mo9 -83.5(6)
O24 Mo4 O23 Mo9 10.8(13)
O26 Mo4 O23 Mo9 75.0(5)
O35 Mo4 O23 Mo9 2.2(4)
O9 Mo9 O23 Mo4 -173.4(6)
O25 Mo9 O23 Mo4 1.1(12)
O38 Mo9 O23 Mo4 83.5(6)
O37 Mo9 O23 Mo4 -75.4(6)
O35 Mo9 O23 Mo4 -2.2(4)
O8 Mo5 O24 Mo4 -129.0(8)
O17 Mo5 O24 Mo4 -25.6(8)
O14 Mo5 O24 Mo4 56.7(12)
O31 Mo5 O24 Mo4 132.2(8)
O39 Mo5 O24 Mo4 60.0(8)
O12 Mo4 O24 Mo5 130.2(8)
O16 Mo4 O24 Mo5 25.8(8)
O23 Mo4 O24 Mo5 -69.1(13)
O26 Mo4 O24 Mo5 -134.0(8)
O35 Mo4 O24 Mo5 -60.9(8)
O9 Mo9 O25 Mo8 -132.9(11)
O38 Mo9 O25 Mo8 -29.3(11)
O37 Mo9 O25 Mo8 127.6(11)
O23 Mo9 O25 Mo8 52.7(16)
O35 Mo9 O25 Mo8 55.9(11)
O3 Mo8 O25 Mo9 130.8(11)
O20 Mo8 O25 Mo9 -43.5(16)
O13 Mo8 O25 Mo9 -128.2(11)
O27 Mo8 O25 Mo9 27.8(11)
O36 Mo8 O25 Mo9 -56.4(11)
O2 Mo12 O26 Mo4 167.1(6)
O37 Mo12 O26 Mo4 65.2(6)
O22 Mo12 O26 Mo4 -24.8(12)
O30 Mo12 O26 Mo4 -90.4(5)
O35 Mo12 O26 Mo4 -7.1(4)
O12 Mo4 O26 Mo12 -165.3(6)
O16 Mo4 O26 Mo12 23.1(13)
O23 Mo4 O26 Mo12 -65.6(6)
O24 Mo4 O26 Mo12 93.5(5)
O35 Mo4 O26 Mo12 7.2(4)
O1 Mo2 O27 Mo8 135.1(12)
O33 Mo2 O27 Mo8 -126.0(12)
O38 Mo2 O27 Mo8 33.8(12)
O21 Mo2 O27 Mo8 -42.9(19)
O34 Mo2 O27 Mo8 -52.5(12)
O3 Mo8 O27 Mo2 -133.7(12)
O20 Mo8 O27 Mo2 123.6(12)
O13 Mo8 O27 Mo2 36.6(19)
O25 Mo8 O27 Mo2 -31.9(12)
O36 Mo8 O27 Mo2 51.5(12)
O7 Mo3 O28 Mo7 -127.2(9)
O29 Mo3 O28 Mo7 -22.7(10)
O18 Mo3 O28 Mo7 61.8(15)
O33 Mo3 O28 Mo7 133.8(10)
O34 Mo3 O28 Mo7 62.0(9)
O4 Mo7 O28 Mo3 128.0(10)
O19 Mo7 O28 Mo3 22.8(10)
O32 Mo7 O28 Mo3 -69.5(14)
O20 Mo7 O28 Mo3 -133.9(10)
O36 Mo7 O28 Mo3 -62.6(9)
O10 Mo6 O29 Mo3 -136.5(12)
O14 Mo6 O29 Mo3 121.4(12)
O43 Mo6 O29 Mo3 32.2(18)
O19 Mo6 O29 Mo3 -34.3(12)
O39 Mo6 O29 Mo3 50.1(12)
O7 Mo3 O29 Mo6 139.0(12)
O28 Mo3 O29 Mo6 33.6(12)
O18 Mo3 O29 Mo6 -121.8(13)
O33 Mo3 O29 Mo6 -45.4(17)
O34 Mo3 O29 Mo6 -51.6(12)
O6 Mo10 O30 Mo12 130.4(10)
O43 Mo10 O30 Mo12 -47.9(14)
O31 Mo10 O30 Mo12 -130.2(10)
O15 Mo10 O30 Mo12 30.7(10)
O39 Mo10 O30 Mo12 -57.2(10)
O2 Mo12 O30 Mo10 -130.8(10)
O37 Mo12 O30 Mo10 47.7(14)
O22 Mo12 O30 Mo10 -28.5(10)
O26 Mo12 O30 Mo10 129.6(10)
O35 Mo12 O30 Mo10 56.8(10)
O6 Mo10 O31 Mo5 -170.8(6)
O30 Mo10 O31 Mo5 84.7(6)
O43 Mo10 O31 Mo5 -71.2(6)
O15 Mo10 O31 Mo5 5.3(15)
O39 Mo10 O31 Mo5 1.0(5)
O8 Mo5 O31 Mo10 171.1(6)
O17 Mo5 O31 Mo10 -5.9(14)
O24 Mo5 O31 Mo10 -84.9(6)
O14 Mo5 O31 Mo10 71.1(6)
O39 Mo5 O31 Mo10 -1.0(5)
O4 Mo7 O32 Mo11 168.9(6)
O19 Mo7 O32 Mo11 -85.2(6)
O28 Mo7 O32 Mo11 6.4(12)
O20 Mo7 O32 Mo11 69.7(6)
O36 Mo7 O32 Mo11 -0.8(5)
O5 Mo11 O32 Mo7 -170.9(6)
O22 Mo11 O32 Mo7 8.5(13)
O15 Mo11 O32 Mo7 87.4(6)
O13 Mo11 O32 Mo7 -71.1(6)
O36 Mo11 O32 Mo7 0.8(5)
O1 Mo2 O33 Mo3 -168.3(5)
O27 Mo2 O33 Mo3 85.6(5)
O38 Mo2 O33 Mo3 6.2(12)
O21 Mo2 O33 Mo3 -71.2(5)
O34 Mo2 O33 Mo3 0.8(4)
O7 Mo3 O33 Mo2 168.4(5)
O29 Mo3 O33 Mo2 -7.4(11)
O28 Mo3 O33 Mo2 -86.7(5)
O18 Mo3 O33 Mo2 69.8(5)
O34 Mo3 O33 Mo2 -0.8(4)
O36 P1 O34 Mo2 -59.1(7)
O39 P1 O34 Mo2 179.5(4)
O35 P1 O34 Mo2 61.2(6)
O36 P1 O34 Mo1 177.7(5)
O39 P1 O34 Mo1 56.3(7)
O35 P1 O34 Mo1 -62.0(6)
O36 P1 O34 Mo3 58.4(6)
O39 P1 O34 Mo3 -63.0(6)
O35 P1 O34 Mo3 178.7(4)
O1 Mo2 O34 P1 -172.7(15)
O27 Mo2 O34 P1 41.5(6)
O33 Mo2 O34 P1 132.2(6)
O38 Mo2 O34 P1 -45.9(5)
O21 Mo2 O34 P1 -134.5(6)
O1 Mo2 O34 Mo1 -35.0(18)
O27 Mo2 O34 Mo1 179.2(4)
O33 Mo2 O34 Mo1 -90.1(3)
O38 Mo2 O34 Mo1 91.8(3)
O21 Mo2 O34 Mo1 3.2(3)
O1 Mo2 O34 Mo3 54.5(17)
O27 Mo2 O34 Mo3 -91.3(3)
O33 Mo2 O34 Mo3 -0.6(3)
O38 Mo2 O34 Mo3 -178.7(3)
O21 Mo2 O34 Mo3 92.7(3)
O11 Mo1 O34 P1 174(2)
O17 Mo1 O34 P1 -39.4(6)
O18 Mo1 O34 P1 -133.9(6)
O21 Mo1 O34 P1 133.5(7)
O16 Mo1 O34 P1 46.6(6)
O11 Mo1 O34 Mo2 37(2)
O17 Mo1 O34 Mo2 -176.1(4)
O18 Mo1 O34 Mo2 89.4(3)
O21 Mo1 O34 Mo2 -3.2(3)
O16 Mo1 O34 Mo2 -90.0(3)
O11 Mo1 O34 Mo3 -52(2)
O17 Mo1 O34 Mo3 94.4(3)
O18 Mo1 O34 Mo3 -0.1(3)
O21 Mo1 O34 Mo3 -92.7(3)
O16 Mo1 O34 Mo3 -179.6(3)
O7 Mo3 O34 P1 176.1(14)
O29 Mo3 O34 P1 44.6(5)
O28 Mo3 O34 P1 -44.3(5)
O18 Mo3 O34 P1 135.6(6)
O33 Mo3 O34 P1 -132.8(5)
O7 Mo3 O34 Mo2 -50.6(16)
O29 Mo3 O34 Mo2 177.9(3)
O28 Mo3 O34 Mo2 89.0(3)
O18 Mo3 O34 Mo2 -91.1(3)
O33 Mo3 O34 Mo2 0.5(2)
O7 Mo3 O34 Mo1 40.6(16)
O29 Mo3 O34 Mo1 -90.9(3)
O28 Mo3 O34 Mo1 -179.8(3)
O18 Mo3 O34 Mo1 0.1(3)
O33 Mo3 O34 Mo1 91.7(3)
O36 P1 O35 Mo4 -180.0(4)
O39 P1 O35 Mo4 -59.7(6)
O34 P1 O35 Mo4 58.8(6)
O36 P1 O35 Mo9 58.3(6)
O39 P1 O35 Mo9 178.6(4)
O34 P1 O35 Mo9 -62.9(5)
O36 P1 O35 Mo12 -58.9(6)
O39 P1 O35 Mo12 61.3(6)
O34 P1 O35 Mo12 179.8(4)
O12 Mo4 O35 P1 166.8(16)
O16 Mo4 O35 P1 -43.5(6)
O23 Mo4 O35 P1 -137.1(6)
O24 Mo4 O35 P1 46.2(5)
O26 Mo4 O35 P1 130.8(6)
O12 Mo4 O35 Mo9 -57.5(18)
O16 Mo4 O35 Mo9 92.2(3)
O23 Mo4 O35 Mo9 -1.5(3)
O24 Mo4 O35 Mo9 -178.1(3)
O26 Mo4 O35 Mo9 -93.6(3)
O12 Mo4 O35 Mo12 31.3(18)
O16 Mo4 O35 Mo12 -179.0(3)
O23 Mo4 O35 Mo12 87.4(3)
O24 Mo4 O35 Mo12 -89.2(3)
O26 Mo4 O35 Mo12 -4.7(3)
O9 Mo9 O35 P1 178.3(12)
O25 Mo9 O35 P1 -41.0(5)
O38 Mo9 O35 P1 48.5(5)
O37 Mo9 O35 P1 -133.4(5)
O23 Mo9 O35 P1 137.6(5)
O9 Mo9 O35 Mo4 42.1(14)
O25 Mo9 O35 Mo4 -177.2(3)
O38 Mo9 O35 Mo4 -87.7(3)
O37 Mo9 O35 Mo4 90.4(3)
O23 Mo9 O35 Mo4 1.4(3)
O9 Mo9 O35 Mo12 -48.4(14)
O25 Mo9 O35 Mo12 92.3(3)
O38 Mo9 O35 Mo12 -178.2(3)
O37 Mo9 O35 Mo12 -0.1(3)
O23 Mo9 O35 Mo12 -89.1(3)
O2 Mo12 O35 P1 -169(2)
O37 Mo12 O35 P1 133.3(6)
O22 Mo12 O35 P1 41.9(5)
O26 Mo12 O35 P1 -131.0(6)
O30 Mo12 O35 P1 -42.8(5)
O2 Mo12 O35 Mo4 -33(2)
O37 Mo12 O35 Mo4 -90.9(3)
O22 Mo12 O35 Mo4 177.7(3)
O26 Mo12 O35 Mo4 4.9(3)
O30 Mo12 O35 Mo4 93.1(3)
O2 Mo12 O35 Mo9 58(2)
O37 Mo12 O35 Mo9 0.2(3)
O22 Mo12 O35 Mo9 -91.2(3)
O26 Mo12 O35 Mo9 95.9(3)
O30 Mo12 O35 Mo9 -175.9(3)
O39 P1 O36 Mo11 -60.3(7)
O34 P1 O36 Mo11 178.6(5)
O35 P1 O36 Mo11 59.3(7)
O39 P1 O36 Mo8 179.2(5)
O34 P1 O36 Mo8 58.1(7)
O35 P1 O36 Mo8 -61.2(6)
O39 P1 O36 Mo7 59.9(6)
O34 P1 O36 Mo7 -61.1(6)
O35 P1 O36 Mo7 179.6(4)
O5 Mo11 O36 P1 178.5(18)
O22 Mo11 O36 P1 -42.3(6)
O15 Mo11 O36 P1 45.9(6)
O13 Mo11 O36 P1 -133.9(7)
O32 Mo11 O36 P1 134.5(7)
O5 Mo11 O36 Mo8 -46(2)
O22 Mo11 O36 Mo8 93.6(3)
O15 Mo11 O36 Mo8 -178.2(3)
O13 Mo11 O36 Mo8 2.0(3)
O32 Mo11 O36 Mo8 -89.7(3)
O5 Mo11 O36 Mo7 44(2)
O22 Mo11 O36 Mo7 -177.2(3)
O15 Mo11 O36 Mo7 -89.0(3)
O13 Mo11 O36 Mo7 91.2(3)
O32 Mo11 O36 Mo7 -0.5(3)
O3 Mo8 O36 P1 174(3)
O20 Mo8 O36 P1 -129.9(6)
O13 Mo8 O36 P1 134.2(7)
O25 Mo8 O36 P1 44.2(6)
O27 Mo8 O36 P1 -39.1(6)
O3 Mo8 O36 Mo11 38(3)
O20 Mo8 O36 Mo11 93.9(3)
O13 Mo8 O36 Mo11 -2.0(3)
O25 Mo8 O36 Mo11 -92.0(3)
O27 Mo8 O36 Mo11 -175.2(3)
O3 Mo8 O36 Mo7 -52(3)
O20 Mo8 O36 Mo7 4.4(3)
O13 Mo8 O36 Mo7 -91.5(3)
O25 Mo8 O36 Mo7 178.5(3)
O27 Mo8 O36 Mo7 95.3(3)
O4 Mo7 O36 P1 169.5(16)
O19 Mo7 O36 P1 -41.8(5)
O32 Mo7 O36 P1 -135.5(6)
O28 Mo7 O36 P1 47.6(6)
O20 Mo7 O36 P1 130.8(6)
O4 Mo7 O36 Mo11 -54.5(18)
O19 Mo7 O36 Mo11 94.3(3)
O32 Mo7 O36 Mo11 0.5(3)
O28 Mo7 O36 Mo11 -176.4(3)
O20 Mo7 O36 Mo11 -93.1(3)
O4 Mo7 O36 Mo8 34.4(18)
O19 Mo7 O36 Mo8 -176.9(3)
O32 Mo7 O36 Mo8 89.3(3)
O28 Mo7 O36 Mo8 -87.5(3)
O20 Mo7 O36 Mo8 -4.3(3)
O2 Mo12 O37 Mo9 -172.2(5)
O22 Mo12 O37 Mo9 84.2(6)
O26 Mo12 O37 Mo9 -71.8(6)
O30 Mo12 O37 Mo9 9.3(12)
O35 Mo12 O37 Mo9 -0.2(5)
O9 Mo9 O37 Mo12 170.1(6)
O25 Mo9 O37 Mo12 -84.1(6)
O38 Mo9 O37 Mo12 5.2(13)
O23 Mo9 O37 Mo12 71.9(6)
O35 Mo9 O37 Mo12 0.2(5)
O9 Mo9 O38 Mo2 133.4(8)
O25 Mo9 O38 Mo2 27.8(9)
O37 Mo9 O38 Mo2 -61.9(13)
O23 Mo9 O38 Mo2 -127.8(9)
O35 Mo9 O38 Mo2 -57.2(8)
O1 Mo2 O38 Mo9 -134.2(8)
O27 Mo2 O38 Mo9 -28.3(9)
O33 Mo2 O38 Mo9 51.4(14)
O21 Mo2 O38 Mo9 128.9(9)
O34 Mo2 O38 Mo9 56.6(8)
O36 P1 O39 Mo10 57.8(7)
O34 P1 O39 Mo10 180.0(4)
O35 P1 O39 Mo10 -62.3(6)
O36 P1 O39 Mo5 179.3(5)
O34 P1 O39 Mo5 -58.5(7)
O35 P1 O39 Mo5 59.2(6)
O36 P1 O39 Mo6 -61.9(6)
O34 P1 O39 Mo6 60.2(6)
O35 P1 O39 Mo6 177.9(4)
O6 Mo10 O39 P1 -176.6(19)
O30 Mo10 O39 P1 45.0(6)
O43 Mo10 O39 P1 -131.1(6)
O31 Mo10 O39 P1 136.0(6)
O15 Mo10 O39 P1 -42.5(6)
O6 Mo10 O39 Mo5 47(2)
O30 Mo10 O39 Mo5 -91.7(3)
O43 Mo10 O39 Mo5 92.3(3)
O31 Mo10 O39 Mo5 -0.6(3)
O15 Mo10 O39 Mo5 -179.2(3)
O6 Mo10 O39 Mo6 -42(2)
O30 Mo10 O39 Mo6 179.5(3)
O43 Mo10 O39 Mo6 3.4(3)
O31 Mo10 O39 Mo6 -89.5(3)
O15 Mo10 O39 Mo6 92.0(3)
O8 Mo5 O39 P1 -177.6(19)
O17 Mo5 O39 P1 42.8(6)
O24 Mo5 O39 P1 -45.4(6)
O14 Mo5 O39 P1 133.1(6)
O31 Mo5 O39 P1 -135.4(6)
O8 Mo5 O39 Mo10 -42(2)
O17 Mo5 O39 Mo10 178.7(4)
O24 Mo5 O39 Mo10 90.6(3)
O14 Mo5 O39 Mo10 -90.9(3)
O31 Mo5 O39 Mo10 0.6(3)
O8 Mo5 O39 Mo6 49(2)
O17 Mo5 O39 Mo6 -91.2(3)
O24 Mo5 O39 Mo6 -179.3(3)
O14 Mo5 O39 Mo6 -0.8(3)
O31 Mo5 O39 Mo6 90.7(3)
O10 Mo6 O39 P1 174.1(15)
O29 Mo6 O39 P1 -40.5(5)
O14 Mo6 O39 P1 -134.4(5)
O43 Mo6 O39 P1 131.6(5)
O19 Mo6 O39 P1 43.9(5)
O10 Mo6 O39 Mo10 39.1(17)
O29 Mo6 O39 Mo10 -175.4(3)
O14 Mo6 O39 Mo10 90.6(3)
O43 Mo6 O39 Mo10 -3.4(3)
O19 Mo6 O39 Mo10 -91.1(3)
O10 Mo6 O39 Mo5 -50.8(17)
O29 Mo6 O39 Mo5 94.7(3)
O14 Mo6 O39 Mo5 0.8(3)
O43 Mo6 O39 Mo5 -93.3(3)
O19 Mo6 O39 Mo5 179.1(3)
O41 C36 N11 C37 1(3)
O41 C36 N11 C38 -173.9(18)
O40 C39 N12 C40 5(3)
O40 C39 N12 C41 -176.9(15)
O42 C42 N13 C44 5(3)
O42 C42 N13 C43 -175(2)
O6 Mo10 O43 Mo6 166.6(6)
O30 Mo10 O43 Mo6 -15.0(12)
O31 Mo10 O43 Mo6 67.6(6)
O15 Mo10 O43 Mo6 -93.6(6)
O39 Mo10 O43 Mo6 -5.4(5)
O10 Mo6 O43 Mo10 -166.9(6)
O29 Mo6 O43 Mo10 24.2(12)
O14 Mo6 O43 Mo10 -66.0(6)
O19 Mo6 O43 Mo10 90.4(6)
O39 Mo6 O43 Mo10 5.3(5)
O45 C45 N14 C46 -178(2)
O45 C45 N14 C47 4(3)
